data_7026449
loop_
_publ_author_name
'Aluri, Bhaskar Reddy'
'Peulecke, Normen'
'Peitz, Stephan'
'Spannenberg, Anke'
'M\"uller, Bernd H'
'Schulz, Stefan'
'Drexler, Hans-Joachim'
'Heller, Detlef'
'Al-Hazmi, Mohammed H'
'Mosa, Fuad M.'
'W\"ohl, Anina'
'M\"uller, Wolfgang'
'Rosenthal, Uwe'

_publ_section_title
;
 Coordination chemistry of new selective ethylene trimerisation ligand
 Ph2PN(iPr)P(Ph)NH(R) (R = iPr, Et) and tests in catalysis.
;
_journal_issue 34
_journal_name_full 'Dalton transactions (Cambridge, England : 2003)'
_journal_page_first 7911
_journal_page_last 7920
_journal_paper_doi 10.1039/c0dt00440e
_journal_volume 39
_journal_year 2010
_chemical_formula_sum 'C23 H28 N2 P2'
_chemical_formula_weight 394.41
_chemical_name_systematic
;
?
;
_space_group_IT_number 19
_symmetry_cell_setting orthorhombic
_symmetry_space_group_name_Hall 'P 2ac 2ab'
_symmetry_space_group_name_H-M 'P 21 21 21'
_atom_sites_solution_hydrogens geom
_atom_sites_solution_primary direct
_atom_sites_solution_secondary difmap
_audit_creation_method SHELXL-97
_cell_angle_alpha 90.00
_cell_angle_beta 90.00
_cell_angle_gamma 90.00
_cell_formula_units_Z 4
_cell_length_a 8.9016(18)
_cell_length_b 9.978(2)
_cell_length_c 24.459(5)
_cell_measurement_reflns_used 7937
_cell_measurement_temperature 200(2)
_cell_measurement_theta_max 27.31
_cell_measurement_theta_min 1.64
_cell_volume 2172.5(8)
_computing_cell_refinement X-AREA
_computing_data_collection 'X-AREA (Stoe & Cie, 2005)'
_computing_data_reduction X-AREA
_computing_molecular_graphics 'XP in SHELXTL'
_computing_publication_material 'SHELXTL (Sheldrick, 2008)'
_computing_structure_refinement 'SHELXL-97 (Sheldrick, 2008)'
_computing_structure_solution 'SHELXS-97 (Sheldrick, 2008)'
_diffrn_ambient_temperature 200(2)
_diffrn_measured_fraction_theta_full 1.000
_diffrn_measured_fraction_theta_max 1.000
_diffrn_measurement_device_type 'STOE-IPDS II'
_diffrn_measurement_method \w
_diffrn_radiation_monochromator graphite
_diffrn_radiation_source 'fine-focus sealed tube'
_diffrn_radiation_type MoK\a
_diffrn_radiation_wavelength 0.71073
_diffrn_reflns_av_R_equivalents 0.0491
_diffrn_reflns_av_sigmaI/netI 0.0302
_diffrn_reflns_limit_h_max 10
_diffrn_reflns_limit_h_min -10
_diffrn_reflns_limit_k_max 12
_diffrn_reflns_limit_k_min -11
_diffrn_reflns_limit_l_max 30
_diffrn_reflns_limit_l_min -30
_diffrn_reflns_number 28706
_diffrn_reflns_theta_full 26.00
_diffrn_reflns_theta_max 26.00
_diffrn_reflns_theta_min 1.67
_exptl_absorpt_coefficient_mu 0.210
_exptl_absorpt_correction_type none
_exptl_crystal_colour colourless
_exptl_crystal_density_diffrn 1.206
_exptl_crystal_density_method 'not measured'
_exptl_crystal_description prism
_exptl_crystal_F_000 840
_exptl_crystal_size_max 0.45
_exptl_crystal_size_mid 0.40
_exptl_crystal_size_min 0.35
_refine_diff_density_max 0.232
_refine_diff_density_min -0.180
_refine_diff_density_rms 0.032
_refine_ls_abs_structure_details 'Flack H D (1983), Acta Cryst. A39, 876-881'
_refine_ls_abs_structure_Flack -0.06(7)
_refine_ls_extinction_method none
_refine_ls_goodness_of_fit_ref 0.993
_refine_ls_hydrogen_treatment mixed
_refine_ls_matrix_type full
_refine_ls_number_parameters 248
_refine_ls_number_reflns 4279
_refine_ls_number_restraints 0
_refine_ls_restrained_S_all 0.993
_refine_ls_R_factor_all 0.0352
_refine_ls_R_factor_gt 0.0297
_refine_ls_shift/su_max 0.000
_refine_ls_shift/su_mean 0.000
_refine_ls_structure_factor_coef Fsqd
_refine_ls_weighting_details 'calc w=1/[\s^2^(Fo^2^)+(0.0427P)^2^+0.0000P] where P=(Fo^2^+2Fc^2^)/3'
_refine_ls_weighting_scheme calc
_refine_ls_wR_factor_gt 0.0664
_refine_ls_wR_factor_ref 0.0677
_reflns_number_gt 3836
_reflns_number_total 4279
_reflns_threshold_expression >2sigma(I)
_cod_data_source_file c0dt00440e.txt
_cod_data_source_block 2
_cod_original_sg_symbol_H-M P2(1)2(1)2(1)
_cod_database_code 7026449

loop_
_symmetry_equiv_pos_as_xyz
'x, y, z'
'-x+1/2, -y, z+1/2'
'-x, y+1/2, -z+1/2'
'x+1/2, -y+1/2, -z'

loop_
_atom_site_label
_atom_site_type_symbol
_atom_site_fract_x
_atom_site_fract_y
_atom_site_fract_z
_atom_site_U_iso_or_equiv
_atom_site_adp_type
_atom_site_occupancy
_atom_site_symmetry_multiplicity
_atom_site_calc_flag
_atom_site_refinement_flags
C1 C -0.6036(2) -0.40182(18) -0.17166(7) 0.0357(4) Uani 1 1 d .
C2 C -0.7256(2) -0.48801(19) -0.16956(8) 0.0412(4) Uani 1 1 d .
H2A H -0.8244 -0.4523 -0.1710 0.049 Uiso 1 1 calc R
C3 C -0.7058(3) -0.62571(19) -0.16539(9) 0.0491(5) Uani 1 1 d .
H3A H -0.7906 -0.6834 -0.1638 0.059 Uiso 1 1 calc R
C4 C -0.5632(3) -0.6781(2) -0.16359(8) 0.0492(5) Uani 1 1 d .
H4A H -0.5490 -0.7722 -0.1606 0.059 Uiso 1 1 calc R
C5 C -0.4412(2) -0.5940(2) -0.16612(8) 0.0480(5) Uani 1 1 d .
H5A H -0.3427 -0.6305 -0.1651 0.058 Uiso 1 1 calc R
C6 C -0.4602(2) -0.4572(2) -0.17005(7) 0.0418(4) Uani 1 1 d .
H6A H -0.3747 -0.4004 -0.1717 0.050 Uiso 1 1 calc R
C7 C -0.4778(2) -0.13979(18) -0.15497(7) 0.0345(4) Uani 1 1 d .
C8 C -0.4134(2) -0.03590(18) -0.18400(8) 0.0418(4) Uani 1 1 d .
H8A H -0.4469 -0.0177 -0.2201 0.050 Uiso 1 1 calc R
C9 C -0.3009(2) 0.0423(2) -0.16135(10) 0.0537(5) Uani 1 1 d .
H9A H -0.2581 0.1134 -0.1820 0.064 Uiso 1 1 calc R
C10 C -0.2510(2) 0.0175(2) -0.10916(10) 0.0533(6) Uani 1 1 d .
H10A H -0.1755 0.0722 -0.0932 0.064 Uiso 1 1 calc R
C11 C -0.3124(2) -0.0884(2) -0.08010(9) 0.0524(5) Uani 1 1 d .
H11A H -0.2778 -0.1070 -0.0441 0.063 Uiso 1 1 calc R
C12 C -0.4226(2) -0.1668(2) -0.10288(8) 0.0450(5) Uani 1 1 d .
H12A H -0.4617 -0.2405 -0.0828 0.054 Uiso 1 1 calc R
C13 C -0.8509(2) -0.07411(17) -0.04749(7) 0.0338(4) Uani 1 1 d .
C14 C -0.7714(2) 0.04098(19) -0.06027(8) 0.0437(5) Uani 1 1 d .
H14A H -0.6949 0.0370 -0.0873 0.052 Uiso 1 1 calc R
C15 C -0.8008(3) 0.1610(2) -0.03462(9) 0.0541(5) Uani 1 1 d .
H15A H -0.7466 0.2393 -0.0447 0.065 Uiso 1 1 calc R
C16 C -0.9092(3) 0.1677(2) 0.00583(9) 0.0560(6) Uani 1 1 d .
H16A H -0.9292 0.2502 0.0238 0.067 Uiso 1 1 calc R
C17 C -0.9877(2) 0.0540(2) 0.01977(8) 0.0482(5) Uani 1 1 d .
H17A H -1.0622 0.0579 0.0475 0.058 Uiso 1 1 calc R
C18 C -0.9586(2) -0.06585(19) -0.00652(7) 0.0375(4) Uani 1 1 d .
H18A H -1.0131 -0.1438 0.0036 0.045 Uiso 1 1 calc R
C19 C -0.9158(2) -0.11674(19) -0.17323(8) 0.0402(4) Uani 1 1 d .
H19A H -0.9873 -0.0898 -0.1437 0.048 Uiso 1 1 calc R
C20 C -1.0012(2) -0.2094(2) -0.21190(9) 0.0557(6) Uani 1 1 d .
H20A H -1.0309 -0.2909 -0.1923 0.084 Uiso 1 1 calc R
H20B H -0.9364 -0.2334 -0.2428 0.084 Uiso 1 1 calc R
H20C H -1.0911 -0.1635 -0.2255 0.084 Uiso 1 1 calc R
C21 C -0.8682(3) 0.0099(2) -0.20228(10) 0.0622(6) Uani 1 1 d .
H21A H -0.8141 0.0681 -0.1767 0.093 Uiso 1 1 calc R
H21B H -0.9572 0.0568 -0.2160 0.093 Uiso 1 1 calc R
H21C H -0.8022 -0.0130 -0.2330 0.093 Uiso 1 1 calc R
C22 C -0.9765(2) -0.4572(2) -0.05715(8) 0.0478(5) Uani 1 1 d .
H22A H -1.0057 -0.4643 -0.0182 0.057 Uiso 1 1 calc R
H22B H -0.8768 -0.5000 -0.0614 0.057 Uiso 1 1 calc R
C23 C -1.0891(3) -0.5318(2) -0.09138(10) 0.0618(6) Uani 1 1 d .
H23A H -1.0919 -0.6259 -0.0800 0.093 Uiso 1 1 calc R
H23B H -1.0601 -0.5264 -0.1300 0.093 Uiso 1 1 calc R
H23C H -1.1887 -0.4917 -0.0865 0.093 Uiso 1 1 calc R
N1 N -0.78775(16) -0.18620(14) -0.14637(5) 0.0319(3) Uani 1 1 d .
N2 N -0.96455(19) -0.31682(16) -0.07171(7) 0.0440(4) Uani 1 1 d .
P1 P -0.63785(5) -0.22530(5) -0.187022(16) 0.03376(11) Uani 1 1 d .
P2 P -0.80116(5) -0.23498(4) -0.079291(16) 0.03127(10) Uani 1 1 d .
H2 H -1.049(2) -0.2816(18) -0.0791(7) 0.032(5) Uiso 1 1 d .

loop_
_atom_site_aniso_label
_atom_site_aniso_U_11
_atom_site_aniso_U_22
_atom_site_aniso_U_33
_atom_site_aniso_U_23
_atom_site_aniso_U_13
_atom_site_aniso_U_12
C1 0.0415(10) 0.0349(9) 0.0305(8) -0.0059(7) 0.0008(7) 0.0045(8)
C2 0.0408(11) 0.0349(9) 0.0480(10) -0.0064(8) 0.0000(8) 0.0034(8)
C3 0.0544(12) 0.0365(10) 0.0564(12) -0.0078(9) 0.0011(10) -0.0028(10)
C4 0.0630(13) 0.0337(10) 0.0508(11) -0.0093(9) -0.0027(10) 0.0101(9)
C5 0.0454(11) 0.0482(12) 0.0503(11) -0.0132(9) -0.0029(9) 0.0143(9)
C6 0.0400(10) 0.0430(11) 0.0423(10) -0.0086(8) -0.0011(8) 0.0046(8)
C7 0.0318(9) 0.0358(10) 0.0361(9) -0.0005(7) 0.0049(7) 0.0025(7)
C8 0.0408(10) 0.0374(10) 0.0473(10) 0.0058(9) 0.0008(9) 0.0036(8)
C9 0.0409(10) 0.0362(10) 0.0839(15) 0.0079(10) 0.0055(11) 0.0013(9)
C10 0.0355(10) 0.0472(12) 0.0772(15) -0.0174(11) 0.0003(10) 0.0025(9)
C11 0.0376(10) 0.0756(14) 0.0440(10) -0.0085(11) -0.0025(9) 0.0009(10)
C12 0.0404(10) 0.0582(12) 0.0365(9) 0.0040(9) 0.0028(8) -0.0058(9)
C13 0.0335(9) 0.0359(9) 0.0319(8) -0.0017(7) -0.0069(7) 0.0017(8)
C14 0.0448(11) 0.0402(10) 0.0460(10) -0.0054(8) 0.0017(8) -0.0076(9)
C15 0.0604(13) 0.0410(11) 0.0607(13) -0.0085(10) -0.0037(11) -0.0096(11)
C16 0.0638(14) 0.0475(12) 0.0567(13) -0.0203(10) -0.0091(11) 0.0114(11)
C17 0.0477(11) 0.0581(13) 0.0389(10) -0.0082(9) -0.0016(8) 0.0101(10)
C18 0.0382(10) 0.0429(10) 0.0314(9) 0.0016(8) -0.0036(7) 0.0032(8)
C19 0.0396(9) 0.0393(10) 0.0416(10) -0.0029(8) -0.0089(8) 0.0097(8)
C20 0.0532(12) 0.0571(14) 0.0569(12) -0.0079(10) -0.0249(10) 0.0070(10)
C21 0.0739(15) 0.0465(12) 0.0661(14) 0.0173(10) -0.0134(12) 0.0120(12)
C22 0.0523(12) 0.0404(11) 0.0507(11) 0.0043(9) 0.0024(9) -0.0098(9)
C23 0.0616(14) 0.0481(13) 0.0758(15) -0.0028(11) -0.0045(11) -0.0182(11)
N1 0.0340(8) 0.0301(7) 0.0316(7) -0.0009(6) -0.0040(6) 0.0045(6)
N2 0.0336(9) 0.0345(8) 0.0639(10) 0.0026(8) 0.0026(8) -0.0011(7)
P1 0.0373(2) 0.0349(2) 0.02906(19) 0.00032(18) -0.00034(17) 0.0011(2)
P2 0.0312(2) 0.0295(2) 0.0331(2) 0.00083(18) -0.00052(17) 0.00082(18)

loop_
_atom_type_symbol
_atom_type_description
_atom_type_scat_dispersion_real
_atom_type_scat_dispersion_imag
_atom_type_scat_source
C C 0.0033 0.0016 'International Tables Vol C Tables 4.2.6.8 and 6.1.1.4'
H H 0.0000 0.0000 'International Tables Vol C Tables 4.2.6.8 and 6.1.1.4'
N N 0.0061 0.0033 'International Tables Vol C Tables 4.2.6.8 and 6.1.1.4'
P P 0.1023 0.0942 'International Tables Vol C Tables 4.2.6.8 and 6.1.1.4'

loop_
_geom_angle_atom_site_label_1
_geom_angle_atom_site_label_2
_geom_angle_atom_site_label_3
_geom_angle
C2 C1 C6 118.09(17)
C2 C1 P1 118.38(13)
C6 C1 P1 122.82(15)
C1 C2 C3 121.15(18)
C4 C3 C2 119.75(19)
C3 C4 C5 119.78(19)
C4 C5 C6 120.71(18)
C5 C6 C1 120.52(19)
C8 C7 C12 118.01(18)
C8 C7 P1 116.82(14)
C12 C7 P1 125.07(14)
C7 C8 C9 121.15(19)
C10 C9 C8 120.2(2)
C9 C10 C11 119.1(2)
C12 C11 C10 120.5(2)
C11 C12 C7 120.89(19)
C14 C13 C18 117.81(17)
C14 C13 P2 120.36(14)
C18 C13 P2 121.56(14)
C15 C14 C13 121.41(19)
C14 C15 C16 120.0(2)
C17 C16 C15 119.47(19)
C16 C17 C18 120.20(19)
C17 C18 C13 121.08(18)
N1 C19 C21 112.48(17)
N1 C19 C20 111.91(15)
C21 C19 C20 110.82(17)
N2 C22 C23 113.00(18)
C19 N1 P1 116.61(11)
C19 N1 P2 120.09(12)
P1 N1 P2 123.09(8)
C22 N2 P2 124.13(14)
N1 P1 C1 103.34(7)
N1 P1 C7 104.55(7)
C1 P1 C7 103.35(8)
N2 P2 N1 107.70(8)
N2 P2 C13 99.75(8)
N1 P2 C13 100.01(7)

loop_
_geom_bond_atom_site_label_1
_geom_bond_atom_site_label_2
_geom_bond_distance
C1 C2 1.386(3)
C1 C6 1.392(3)
C1 P1 1.8265(19)
C2 C3 1.389(3)
C3 C4 1.373(3)
C4 C5 1.374(3)
C5 C6 1.379(3)
C7 C8 1.381(3)
C7 C12 1.392(3)
C7 P1 1.8362(19)
C8 C9 1.386(3)
C9 C10 1.374(3)
C10 C11 1.386(3)
C11 C12 1.373(3)
C13 C14 1.385(3)
C13 C18 1.389(2)
C13 P2 1.8380(18)
C14 C15 1.377(3)
C15 C16 1.384(3)
C16 C17 1.376(3)
C17 C18 1.382(3)
C19 N1 1.487(2)
C19 C21 1.511(3)
C19 C20 1.526(3)
C22 N2 1.449(3)
C22 C23 1.503(3)
N1 P1 1.7092(15)
N1 P2 1.7155(14)
N2 P2 1.6782(17)
